data_7160605
loop_
_publ_author_name
'Yuan, Meng'
'Liu, Yang-Xin'
'Ding, Tie-Ying'
'Zhang, Ze-Xuan'
'Lian, Tian-Rui'
'Zhao, Peng-Fei'
'Du, Zhi-Hong'
'Da, Chao-Shan'

_publ_section_title
;
 Suppression of rapid deactivation of catalytic tetrapeptides in the
 asymmetric Michael addition of aldehydes to nitroolefins by supporting
 them on polymers.
;
_journal_issue 28
_journal_name_full 'Organic &amp; biomolecular chemistry'
_journal_page_first 6819
_journal_page_last 6831
_journal_paper_doi 10.1039/d5ob00667h
_journal_volume 23
_journal_year 2025
_chemical_absolute_configuration ad
_chemical_formula_moiety 'C23 H43 N5 O4, H2 O'
_chemical_formula_sum 'C23 H45 N5 O5'
_chemical_formula_weight 471.64
_space_group_crystal_system orthorhombic
_space_group_IT_number 19
_space_group_name_Hall 'P 2ac 2ab'
_space_group_name_H-M_alt 'P 21 21 21'
_atom_sites_solution_hydrogens mixed
_atom_sites_solution_primary dual
_audit_creation_date 2024-07-26
_audit_creation_method
;
Olex2 1.3
(compiled 2020.11.12 svn.r5f609507 for OlexSys, GUI svn.r6408)
;
_audit_update_record
;
2025-01-24 deposited with the CCDC.	2025-06-24 downloaded from the CCDC.
;
_cell_angle_alpha 90
_cell_angle_beta 90
_cell_angle_gamma 90
_cell_formula_units_Z 4
_cell_length_a 9.3017(2)
_cell_length_b 10.6010(2)
_cell_length_c 27.7102(6)
_cell_measurement_reflns_used 12176
_cell_measurement_temperature 150.00(10)
_cell_measurement_theta_max 76.3600
_cell_measurement_theta_min 3.1980
_cell_volume 2732.43(10)
_computing_cell_refinement 'CrysAlisPro 1.171.42.93a (Rigaku OD, 2023)'
_computing_data_collection 'CrysAlisPro 1.171.42.93a (Rigaku OD, 2023)'
_computing_data_reduction 'CrysAlisPro 1.171.42.93a (Rigaku OD, 2023)'
_computing_molecular_graphics 'Olex2 1.3 (Dolomanov et al., 2009)'
_computing_publication_material 'Olex2 1.3 (Dolomanov et al., 2009)'
_computing_structure_refinement 'SHELXL 2018/1 (Sheldrick, 2015)'
_computing_structure_solution 'SHELXT 2018/2 (Sheldrick, 2018)'
_diffrn_ambient_environment N~2~
_diffrn_ambient_temperature 150.00(10)
_diffrn_detector 'Hybrid Pixel Array Detector'
_diffrn_detector_area_resol_mean 10.0000
_diffrn_detector_type HyPix
_diffrn_measured_fraction_theta_full 0.999
_diffrn_measured_fraction_theta_max 0.962
_diffrn_measurement_details
;
List of Runs (angles in degrees, time in seconds):

  # Type    Start    End  Width  t~exp~   \w     \q     \k     \f   Frames
#--------------------------------------------------------------------------
  1  \w      4.00  77.00   0.50    0.05    --   46.68-105.00  43.00  146
  2  \w     37.00  67.00   0.50    0.05    --  104.76 -94.00 -90.00   60
  3  \w     79.00 105.00   0.50    0.05    --  104.76 -94.00 -90.00   52
  4  \w     38.00  87.00   0.50    0.05    --  104.76-105.00  43.00   98
  5  \w     35.00  94.00   0.50    0.05    --  104.76 -77.00 150.00  118
  6  \w    -28.00  -1.00   0.50    0.05    --   46.68 -19.00 150.00   54
  7  \w   -168.00 -89.00   0.50    0.05    -- -102.00 -45.00  90.00  158
  8  \w   -162.00 -89.00   0.50    0.05    -- -102.00 -33.00-110.00  146
  9  \w   -175.00-132.00   0.50    0.05    -- -102.00 -15.00 150.00   86
 10  \w   -113.00 -88.00   0.50    0.05    -- -102.00 -15.00 150.00   50
 11  \w    -66.00 -40.00   0.50    0.05    -- -102.00  61.00 150.00   52
 12  \w    -38.00  11.00   0.50    0.05    --  -46.68  37.00 150.00   98
 13  \w    -69.00 -31.00   0.50    0.05    -- -102.00  61.00  90.00   76
 14  \w    -60.00 -32.00   0.50    0.05    -- -102.00  61.00  30.00   56
 15  \w    -37.00  26.00   0.50    0.05    --  -46.68  37.00 -90.00  126
 16  \w   -103.00 -60.00   0.50    0.05    -- -102.00  97.00-116.00   86
 17  \w   -108.00 -32.00   0.50    0.05    -- -102.00 125.00 -60.00  152
 18  \w   -105.00 -64.00   0.50    0.05    -- -102.00 105.00 143.00   82
;
_diffrn_measurement_device 'four-circle diffractometer'
_diffrn_measurement_device_type 'XtaLAB Synergy R, DW system, HyPix'
_diffrn_measurement_method '\w scans'
_diffrn_orient_matrix_type 'CrysAlisPro convention (1999,Acta A55,543-557)'
_diffrn_orient_matrix_UB_11 -0.0105122000
_diffrn_orient_matrix_UB_12 -0.0531768000
_diffrn_orient_matrix_UB_13 0.0516234000
_diffrn_orient_matrix_UB_21 0.1596668000
_diffrn_orient_matrix_UB_22 0.0317456000
_diffrn_orient_matrix_UB_23 0.0084317000
_diffrn_orient_matrix_UB_31 -0.0428744000
_diffrn_orient_matrix_UB_32 0.1314432000
_diffrn_orient_matrix_UB_33 0.0188292000
_diffrn_radiation_monochromator mirror
_diffrn_radiation_probe x-ray
_diffrn_radiation_type 'Cu K\a'
_diffrn_radiation_wavelength 1.54184
_diffrn_reflns_av_R_equivalents 0.0421
_diffrn_reflns_av_unetI/netI 0.0399
_diffrn_reflns_Laue_measured_fraction_full 0.999
_diffrn_reflns_Laue_measured_fraction_max 0.962
_diffrn_reflns_limit_h_max 11
_diffrn_reflns_limit_h_min -11
_diffrn_reflns_limit_k_max 13
_diffrn_reflns_limit_k_min -11
_diffrn_reflns_limit_l_max 34
_diffrn_reflns_limit_l_min -25
_diffrn_reflns_number 16423
_diffrn_reflns_point_group_measured_fraction_full 0.998
_diffrn_reflns_point_group_measured_fraction_max 0.946
_diffrn_reflns_theta_full 67.684
_diffrn_reflns_theta_max 76.471
_diffrn_reflns_theta_min 3.190
_diffrn_source 'Rotating-anode X-ray tube'
_diffrn_source_type 'Rigaku (Cu) X-ray Source'
_exptl_absorpt_coefficient_mu 0.656
_exptl_absorpt_correction_T_max 1.00000
_exptl_absorpt_correction_T_min 0.64767
_exptl_absorpt_correction_type multi-scan
_exptl_absorpt_process_details
;
CrysAlisPro 1.171.42.93a (Rigaku Oxford Diffraction, 2023)
Empirical absorption correction using spherical harmonics,
implemented in SCALE3 ABSPACK scaling algorithm.
;
_exptl_crystal_colour 'clear light colourless'
_exptl_crystal_colour_lustre clear
_exptl_crystal_colour_modifier light
_exptl_crystal_colour_primary colourless
_exptl_crystal_density_diffrn 1.146
_exptl_crystal_description block
_exptl_crystal_F_000 1032
_exptl_crystal_size_max 0.18
_exptl_crystal_size_mid 0.15
_exptl_crystal_size_min 0.12
_refine_diff_density_max 0.171
_refine_diff_density_min -0.182
_refine_diff_density_rms 0.039
_refine_ls_abs_structure_details
;
 Flack x determined using 1964 quotients [(I+)-(I-)]/[(I+)+(I-)]
 (Parsons, Flack and Wagner, Acta Cryst. B69 (2013) 249-259).
;
_refine_ls_abs_structure_Flack 0.10(10)
_refine_ls_extinction_method none
_refine_ls_goodness_of_fit_ref 1.071
_refine_ls_hydrogen_treatment mixed
_refine_ls_matrix_type full
_refine_ls_number_parameters 327
_refine_ls_number_reflns 5422
_refine_ls_number_restraints 0
_refine_ls_restrained_S_all 1.071
_refine_ls_R_factor_all 0.0410
_refine_ls_R_factor_gt 0.0369
_refine_ls_shift/su_max 0.000
_refine_ls_shift/su_mean 0.000
_refine_ls_structure_factor_coef Fsqd
_refine_ls_weighting_details 'w=1/[\s^2^(Fo^2^)+(0.0579P)^2^+0.1442P] where P=(Fo^2^+2Fc^2^)/3'
_refine_ls_weighting_scheme calc
_refine_ls_wR_factor_gt 0.0951
_refine_ls_wR_factor_ref 0.1008
_reflns_Friedel_coverage 0.730
_reflns_Friedel_fraction_full 0.998
_reflns_Friedel_fraction_max 0.924
_reflns_number_gt 5006
_reflns_number_total 5422
_reflns_threshold_expression 'I > 2\s(I)'
_cod_data_source_file d5ob00667h2.cif
_cod_data_source_block yuanmeng-dchsh_0725_auto
_cod_depositor_comments 'Adding full bibliography for 7160604--7160605.cif.'
_cod_database_code 7160605
_shelx_shelxl_version_number 2018/1
_shelx_space_group_comment
;
The symmetry employed for this shelxl refinement is uniquely defined
by the following loop, which should always be used as a source of
symmetry information in preference to the above space-group names.
They are only intended as comments.
;
_reflns_odcompleteness_completeness 99.86
_reflns_odcompleteness_iscentric 1
_reflns_odcompleteness_theta 66.97
_olex2_refinement_description
;
1. Fixed Uiso
 At 1.2 times of:
  All C(H) groups, All C(H,H) groups, All N(H,H) groups
 At 1.5 times of:
  All C(H,H,H) groups, All O(H,H) groups
2.a Free rotating group:
 O4(H4A,H4B)
2.b Ternary CH refined with riding coordinates:
 C2(H2), C12(H12), C14(H14), C16(H16)
2.c Secondary CH2 refined with riding coordinates:
 C6(H6A,H6B), C13(H13A,H13B), C15(H15A,H15B), C18(H18A,H18B), C22(H22A,H22B)
2.d Idealised Me refined as rotating group:
 C3(H3A,H3B,H3C), C5(H5A,H5B,H5C), C7(H7A,H7B,H7C), C9(H9A,H9B,H9C), C11(H11A,
 H11B,H11C), C17(H17A,H17B,H17C), C19(H19A,H19B,H19C), C21(H21A,H21B,H21C)
;
_olex2_submission_special_instructions 'No special instructions were received'
_oxdiff_exptl_absorpt_empirical_details
;
Empirical correction (ABSPACK) includes:
- Absorption correction using spherical harmonics
- Frame scaling
;
_oxdiff_exptl_absorpt_empirical_full_max 1.970
_oxdiff_exptl_absorpt_empirical_full_min 0.549

loop_
_space_group_symop_operation_xyz
'x, y, z'
'-x+1/2, -y, z+1/2'
'-x, y+1/2, -z+1/2'
'x+1/2, -y+1/2, -z'

loop_
_atom_site_label
_atom_site_type_symbol
_atom_site_fract_x
_atom_site_fract_y
_atom_site_fract_z
_atom_site_U_iso_or_equiv
_atom_site_adp_type
_atom_site_occupancy
_atom_site_site_symmetry_order
_atom_site_calc_flag
_atom_site_refinement_flags_posn
_atom_site_refinement_flags_adp
_atom_site_refinement_flags_occupancy
_atom_site_disorder_assembly
_atom_site_disorder_group
O1 O 0.56786(15) 0.42116(12) 0.40961(5) 0.0308(3) Uani 1 1 d . . . . .
O2 O 0.39662(19) 0.76295(14) 0.28958(6) 0.0410(4) Uani 1 1 d . . . . .
O3 O 0.75292(17) 0.89714(13) 0.37680(7) 0.0400(4) Uani 1 1 d . . . . .
O5 O 0.17516(16) 0.41974(15) 0.35612(6) 0.0409(4) Uani 1 1 d . . . . .
N1 N 0.49664(19) 0.64902(15) 0.34964(6) 0.0277(4) Uani 1 1 d . . . . .
H1 H 0.509(3) 0.576(2) 0.3634(9) 0.030(6) Uiso 1 1 d . . . . .
N2 N 0.8422(2) 0.38348(19) 0.36865(7) 0.0343(4) Uani 1 1 d . . . . .
H2A H 0.934(3) 0.369(3) 0.3689(10) 0.041 Uiso 1 1 d . U . . .
H2B H 0.827(3) 0.463(3) 0.3845(10) 0.041 Uiso 1 1 d . U . . .
N3 N 0.77600(19) 0.72348(16) 0.32949(7) 0.0321(4) Uani 1 1 d . . . . .
H3 H 0.730(3) 0.656(3) 0.3178(10) 0.040(7) Uiso 1 1 d . . . . .
N4 N 0.38471(19) 0.42750(16) 0.31482(6) 0.0264(4) Uani 1 1 d . . . . .
H4 H 0.466(3) 0.401(2) 0.3110(9) 0.026(6) Uiso 1 1 d . . . . .
N5 N 0.50688(18) 0.24151(15) 0.37175(6) 0.0260(4) Uani 1 1 d . . . . .
C1 C 0.2966(2) 0.37955(18) 0.34845(8) 0.0274(4) Uani 1 1 d . . . . .
C2 C 0.4035(3) 0.7120(2) 0.45152(9) 0.0418(6) Uani 1 1 d . . . . .
H2 H 0.355869 0.641209 0.433800 0.050 Uiso 1 1 calc R U . . .
C3 C 0.8238(3) 0.3560(2) 0.47697(8) 0.0385(5) Uani 1 1 d . . . . .
H3A H 0.896048 0.415130 0.464701 0.058 Uiso 1 1 calc R U . . .
H3B H 0.851433 0.327740 0.509348 0.058 Uiso 1 1 calc R U . . .
H3C H 0.730099 0.397994 0.478459 0.058 Uiso 1 1 calc R U . . .
C4 C 0.4174(2) 0.66067(19) 0.30965(8) 0.0284(4) Uani 1 1 d . . . . .
C5 C 0.9206(3) 0.8749(3) 0.28291(12) 0.0583(8) Uani 1 1 d . . . . .
H5A H 0.849785 0.870990 0.256773 0.087 Uiso 1 1 calc R U . . .
H5B H 1.016233 0.890579 0.269319 0.087 Uiso 1 1 calc R U . . .
H5C H 0.895312 0.943454 0.305077 0.087 Uiso 1 1 calc R U . . .
C6 C 0.3509(2) 0.54182(19) 0.28910(8) 0.0308(4) Uani 1 1 d . . . . .
H6A H 0.245104 0.552295 0.288692 0.037 Uiso 1 1 calc R U . . .
H6B H 0.383031 0.532321 0.255243 0.037 Uiso 1 1 calc R U . . .
C7 C 0.7108(3) 0.1438(2) 0.46415(8) 0.0376(5) Uani 1 1 d . . . . .
H7A H 0.614941 0.181185 0.467511 0.056 Uiso 1 1 calc R U . . .
H7B H 0.745433 0.116539 0.495883 0.056 Uiso 1 1 calc R U . . .
H7C H 0.705692 0.070886 0.442476 0.056 Uiso 1 1 calc R U . . .
C8 C 0.7045(2) 0.79843(18) 0.36006(8) 0.0302(4) Uani 1 1 d . . . . .
C9 C 0.9631(3) 0.1813(2) 0.43861(9) 0.0403(5) Uani 1 1 d . . . . .
H9A H 0.958053 0.109992 0.416178 0.060 Uiso 1 1 calc R U . . .
H9B H 0.994794 0.151408 0.470328 0.060 Uiso 1 1 calc R U . . .
H9C H 1.031575 0.243849 0.426371 0.060 Uiso 1 1 calc R U . . .
C10 C 0.6049(2) 0.31937(18) 0.39163(7) 0.0264(4) Uani 1 1 d . . . . .
C11 C 0.4182(4) 0.6741(3) 0.50444(11) 0.0606(7) Uani 1 1 d . . . . .
H11A H 0.481802 0.600731 0.507047 0.091 Uiso 1 1 calc R U . . .
H11B H 0.323313 0.652790 0.517453 0.091 Uiso 1 1 calc R U . . .
H11C H 0.458974 0.744572 0.522810 0.091 Uiso 1 1 calc R U . . .
C12 C 0.7630(2) 0.28020(18) 0.39174(7) 0.0282(4) Uani 1 1 d . . . . .
H12 H 0.772298 0.204284 0.370549 0.034 Uiso 1 1 calc R U . . .
C13 C 0.2828(3) 0.14378(19) 0.36013(9) 0.0360(5) Uani 1 1 d . . . . .
H13A H 0.272474 0.083482 0.387196 0.043 Uiso 1 1 calc R U . . .
H13B H 0.187027 0.159402 0.345709 0.043 Uiso 1 1 calc R U . . .
C14 C 0.5537(2) 0.75742(18) 0.37564(8) 0.0293(4) Uani 1 1 d . . . . .
H14 H 0.487484 0.829966 0.369493 0.035 Uiso 1 1 calc R U . . .
C15 C 0.3886(3) 0.0947(2) 0.32242(10) 0.0391(5) Uani 1 1 d . . . . .
H15A H 0.376615 0.002841 0.317349 0.047 Uiso 1 1 calc R U . . .
H15B H 0.375868 0.138748 0.291215 0.047 Uiso 1 1 calc R U . . .
C16 C 0.3526(2) 0.26748(19) 0.37707(7) 0.0278(4) Uani 1 1 d . . . . .
H16 H 0.330219 0.280524 0.412012 0.033 Uiso 1 1 calc R U . . .
C17 C 0.9570(3) 0.6438(2) 0.27518(9) 0.0428(6) Uani 1 1 d . . . . .
H17A H 0.964146 0.564131 0.292936 0.064 Uiso 1 1 calc R U . . .
H17B H 1.048891 0.661651 0.259257 0.064 Uiso 1 1 calc R U . . .
H17C H 0.880956 0.637304 0.250842 0.064 Uiso 1 1 calc R U . . .
C18 C 0.5524(2) 0.7321(2) 0.42986(8) 0.0331(5) Uani 1 1 d . . . . .
H18A H 0.611444 0.656270 0.436394 0.040 Uiso 1 1 calc R U . . .
H18B H 0.598503 0.804181 0.446476 0.040 Uiso 1 1 calc R U . . .
C19 C 1.0305(3) 0.7509(3) 0.35093(9) 0.0453(6) Uani 1 1 d . . . . .
H19A H 1.005060 0.816498 0.374322 0.068 Uiso 1 1 calc R U . . .
H19B H 1.126379 0.767993 0.337817 0.068 Uiso 1 1 calc R U . . .
H19C H 1.030493 0.668444 0.366954 0.068 Uiso 1 1 calc R U . . .
C20 C 0.8143(2) 0.2418(2) 0.44321(8) 0.0311(4) Uani 1 1 d . . . . .
C21 C 0.3103(3) 0.8301(3) 0.44610(12) 0.0595(8) Uani 1 1 d . . . . .
H21A H 0.358912 0.902047 0.461150 0.089 Uiso 1 1 calc R U . . .
H21B H 0.217358 0.816266 0.461912 0.089 Uiso 1 1 calc R U . . .
H21C H 0.294832 0.847625 0.411761 0.089 Uiso 1 1 calc R U . . .
C22 C 0.5346(3) 0.12426(19) 0.34447(9) 0.0360(5) Uani 1 1 d . . . . .
H22A H 0.566815 0.055557 0.366119 0.043 Uiso 1 1 calc R U . . .
H22B H 0.608104 0.137794 0.319139 0.043 Uiso 1 1 calc R U . . .
C23 C 0.9214(2) 0.7503(2) 0.31019(8) 0.0332(5) Uani 1 1 d . . . . .
O4 O 0.67642(17) 0.42618(15) 0.28609(6) 0.0364(4) Uani 1 1 d G . . . .
H4A H 0.678187 0.366069 0.264733 0.055 Uiso 1 1 d G U . . .
H4B H 0.745803 0.407721 0.305922 0.055 Uiso 1 1 d G U . . .

loop_
_atom_site_aniso_label
_atom_site_aniso_U_11
_atom_site_aniso_U_22
_atom_site_aniso_U_33
_atom_site_aniso_U_23
_atom_site_aniso_U_13
_atom_site_aniso_U_12
O1 0.0340(7) 0.0208(6) 0.0374(8) -0.0049(6) -0.0063(6) 0.0046(6)
O2 0.0498(9) 0.0251(7) 0.0481(9) 0.0113(7) -0.0085(7) -0.0003(7)
O3 0.0371(8) 0.0216(7) 0.0615(10) -0.0077(7) 0.0038(8) -0.0023(6)
O5 0.0282(7) 0.0375(8) 0.0568(10) 0.0103(7) 0.0064(7) 0.0071(7)
N1 0.0306(9) 0.0179(8) 0.0344(9) 0.0013(7) -0.0039(7) 0.0009(7)
N2 0.0287(9) 0.0369(10) 0.0372(10) 0.0061(8) -0.0009(8) -0.0019(8)
N3 0.0300(9) 0.0228(8) 0.0436(10) -0.0031(8) 0.0015(8) 0.0010(7)
N4 0.0242(8) 0.0225(8) 0.0326(9) 0.0008(7) -0.0019(7) 0.0012(7)
N5 0.0281(8) 0.0175(7) 0.0325(8) -0.0016(6) -0.0025(7) 0.0029(7)
C1 0.0269(9) 0.0220(9) 0.0332(10) -0.0004(8) -0.0010(8) 0.0006(8)
C2 0.0387(13) 0.0416(12) 0.0450(13) -0.0087(10) 0.0065(11) -0.0043(10)
C3 0.0430(12) 0.0371(11) 0.0355(11) -0.0028(9) -0.0085(10) 0.0008(10)
C4 0.0276(9) 0.0235(9) 0.0341(11) 0.0026(8) 0.0012(8) 0.0010(8)
C5 0.0572(16) 0.0422(14) 0.075(2) 0.0255(14) 0.0229(15) 0.0107(13)
C6 0.0319(10) 0.0265(10) 0.0340(10) 0.0045(8) -0.0049(9) -0.0006(8)
C7 0.0434(12) 0.0340(11) 0.0354(12) 0.0062(9) -0.0016(10) 0.0031(10)
C8 0.0307(10) 0.0204(9) 0.0396(11) 0.0023(8) -0.0021(9) 0.0030(8)
C9 0.0354(12) 0.0429(12) 0.0426(12) 0.0044(10) -0.0053(10) 0.0092(10)
C10 0.0308(10) 0.0219(9) 0.0263(9) 0.0008(8) -0.0034(8) 0.0007(8)
C11 0.0569(17) 0.0704(19) 0.0544(16) 0.0056(15) 0.0124(14) 0.0000(16)
C12 0.0286(10) 0.0251(9) 0.0310(10) -0.0020(8) -0.0022(8) 0.0021(8)
C13 0.0372(12) 0.0237(10) 0.0469(13) 0.0005(9) -0.0032(10) -0.0046(9)
C14 0.0295(9) 0.0185(8) 0.0400(11) -0.0042(8) -0.0004(9) 0.0020(8)
C15 0.0431(13) 0.0234(10) 0.0508(14) -0.0090(9) -0.0089(11) -0.0013(9)
C16 0.0275(9) 0.0229(9) 0.0329(10) 0.0014(8) -0.0005(8) 0.0011(8)
C17 0.0353(12) 0.0506(14) 0.0423(13) -0.0046(11) 0.0035(10) 0.0058(11)
C18 0.0334(10) 0.0255(9) 0.0403(11) -0.0063(9) -0.0018(9) 0.0002(9)
C19 0.0335(11) 0.0513(14) 0.0511(14) -0.0085(12) -0.0012(11) 0.0050(11)
C20 0.0312(10) 0.0291(10) 0.0330(10) 0.0011(8) -0.0025(8) 0.0037(9)
C21 0.0464(15) 0.0705(18) 0.0616(17) -0.0010(15) 0.0089(13) 0.0180(14)
C22 0.0414(12) 0.0222(9) 0.0445(12) -0.0103(9) -0.0071(10) 0.0052(9)
C23 0.0302(10) 0.0288(10) 0.0406(11) 0.0061(9) 0.0033(9) 0.0035(9)
O4 0.0359(8) 0.0390(8) 0.0344(8) -0.0034(6) -0.0030(7) 0.0039(7)

loop_
_atom_type_symbol
_atom_type_description
_atom_type_scat_dispersion_real
_atom_type_scat_dispersion_imag
_atom_type_scat_source
C C 0.0181 0.0091 'International Tables Vol C Tables 4.2.6.8 and 6.1.1.4'
H H 0.0000 0.0000 'International Tables Vol C Tables 4.2.6.8 and 6.1.1.4'
N N 0.0311 0.0180 'International Tables Vol C Tables 4.2.6.8 and 6.1.1.4'
O O 0.0492 0.0322 'International Tables Vol C Tables 4.2.6.8 and 6.1.1.4'

loop_
_geom_angle_atom_site_label_1
_geom_angle_atom_site_label_2
_geom_angle_atom_site_label_3
_geom_angle
_geom_angle_site_symmetry_1
_geom_angle_site_symmetry_3
_geom_angle_publ_flag
C4 N1 H1 121.1(16) . . ?
C4 N1 C14 122.56(17) . . ?
C14 N1 H1 116.0(16) . . ?
H2A N2 H2B 107(3) . . ?
C12 N2 H2A 111.1(18) . . ?
C12 N2 H2B 112.4(17) . . ?
C8 N3 H3 117.9(18) . . ?
C8 N3 C23 124.62(18) . . ?
C23 N3 H3 117.2(18) . . ?
C1 N4 H4 121.6(17) . . ?
C1 N4 C6 121.94(18) . . ?
C6 N4 H4 115.7(17) . . ?
C10 N5 C16 120.35(17) . . ?
C10 N5 C22 127.32(17) . . ?
C16 N5 C22 112.31(16) . . ?
O5 C1 N4 123.49(19) . . ?
O5 C1 C16 119.77(19) . . ?
N4 C1 C16 116.72(17) . . ?
C11 C2 H2 108.3 . . ?
C11 C2 C21 111.1(2) . . ?
C18 C2 H2 108.3 . . ?
C18 C2 C11 109.5(2) . . ?
C18 C2 C21 111.2(2) . . ?
C21 C2 H2 108.3 . . ?
H3A C3 H3B 109.5 . . ?
H3A C3 H3C 109.5 . . ?
H3B C3 H3C 109.5 . . ?
C20 C3 H3A 109.5 . . ?
C20 C3 H3B 109.5 . . ?
C20 C3 H3C 109.5 . . ?
O2 C4 N1 122.79(19) . . ?
O2 C4 C6 119.81(19) . . ?
N1 C4 C6 117.40(17) . . ?
H5A C5 H5B 109.5 . . ?
H5A C5 H5C 109.5 . . ?
H5B C5 H5C 109.5 . . ?
C23 C5 H5A 109.5 . . ?
C23 C5 H5B 109.5 . . ?
C23 C5 H5C 109.5 . . ?
N4 C6 C4 115.10(17) . . ?
N4 C6 H6A 108.5 . . ?
N4 C6 H6B 108.5 . . ?
C4 C6 H6A 108.5 . . ?
C4 C6 H6B 108.5 . . ?
H6A C6 H6B 107.5 . . ?
H7A C7 H7B 109.5 . . ?
H7A C7 H7C 109.5 . . ?
H7B C7 H7C 109.5 . . ?
C20 C7 H7A 109.5 . . ?
C20 C7 H7B 109.5 . . ?
C20 C7 H7C 109.5 . . ?
O3 C8 N3 124.2(2) . . ?
O3 C8 C14 118.09(19) . . ?
N3 C8 C14 117.72(18) . . ?
H9A C9 H9B 109.5 . . ?
H9A C9 H9C 109.5 . . ?
H9B C9 H9C 109.5 . . ?
C20 C9 H9A 109.5 . . ?
C20 C9 H9B 109.5 . . ?
C20 C9 H9C 109.5 . . ?
O1 C10 N5 120.71(18) . . ?
O1 C10 C12 120.26(18) . . ?
N5 C10 C12 119.03(17) . . ?
C2 C11 H11A 109.5 . . ?
C2 C11 H11B 109.5 . . ?
C2 C11 H11C 109.5 . . ?
H11A C11 H11B 109.5 . . ?
H11A C11 H11C 109.5 . . ?
H11B C11 H11C 109.5 . . ?
N2 C12 C10 106.24(16) . . ?
N2 C12 H12 107.5 . . ?
N2 C12 C20 116.12(17) . . ?
C10 C12 H12 107.5 . . ?
C10 C12 C20 111.56(17) . . ?
C20 C12 H12 107.5 . . ?
H13A C13 H13B 109.1 . . ?
C15 C13 H13A 111.1 . . ?
C15 C13 H13B 111.1 . . ?
C15 C13 C16 103.15(18) . . ?
C16 C13 H13A 111.1 . . ?
C16 C13 H13B 111.1 . . ?
N1 C14 C8 114.75(17) . . ?
N1 C14 H14 107.3 . . ?
N1 C14 C18 110.19(16) . . ?
C8 C14 H14 107.3 . . ?
C18 C14 C8 109.57(17) . . ?
C18 C14 H14 107.3 . . ?
C13 C15 H15A 111.1 . . ?
C13 C15 H15B 111.1 . . ?
H15A C15 H15B 109.1 . . ?
C22 C15 C13 103.33(19) . . ?
C22 C15 H15A 111.1 . . ?
C22 C15 H15B 111.1 . . ?
N5 C16 C1 115.38(17) . . ?
N5 C16 C13 102.85(16) . . ?
N5 C16 H16 109.0 . . ?
C1 C16 C13 111.29(16) . . ?
C1 C16 H16 109.0 . . ?
C13 C16 H16 109.0 . . ?
H17A C17 H17B 109.5 . . ?
H17A C17 H17C 109.5 . . ?
H17B C17 H17C 109.5 . . ?
C23 C17 H17A 109.5 . . ?
C23 C17 H17B 109.5 . . ?
C23 C17 H17C 109.5 . . ?
C2 C18 C14 114.80(19) . . ?
C2 C18 H18A 108.6 . . ?
C2 C18 H18B 108.6 . . ?
C14 C18 H18A 108.6 . . ?
C14 C18 H18B 108.6 . . ?
H18A C18 H18B 107.5 . . ?
H19A C19 H19B 109.5 . . ?
H19A C19 H19C 109.5 . . ?
H19B C19 H19C 109.5 . . ?
C23 C19 H19A 109.5 . . ?
C23 C19 H19B 109.5 . . ?
C23 C19 H19C 109.5 . . ?
C3 C20 C12 111.76(17) . . ?
C7 C20 C3 109.94(18) . . ?
C7 C20 C12 109.36(17) . . ?
C9 C20 C3 109.24(19) . . ?
C9 C20 C7 108.39(18) . . ?
C9 C20 C12 108.07(17) . . ?
C2 C21 H21A 109.5 . . ?
C2 C21 H21B 109.5 . . ?
C2 C21 H21C 109.5 . . ?
H21A C21 H21B 109.5 . . ?
H21A C21 H21C 109.5 . . ?
H21B C21 H21C 109.5 . . ?
N5 C22 C15 102.86(17) . . ?
N5 C22 H22A 111.2 . . ?
N5 C22 H22B 111.2 . . ?
C15 C22 H22A 111.2 . . ?
C15 C22 H22B 111.2 . . ?
H22A C22 H22B 109.1 . . ?
N3 C23 C5 109.95(19) . . ?
N3 C23 C17 106.62(19) . . ?
N3 C23 C19 110.03(18) . . ?
C5 C23 C17 109.1(2) . . ?
C19 C23 C5 111.7(2) . . ?
C19 C23 C17 109.33(19) . . ?
H4A O4 H4B 104.5 . . ?

loop_
_geom_bond_atom_site_label_1
_geom_bond_atom_site_label_2
_geom_bond_distance
_geom_bond_site_symmetry_2
_geom_bond_publ_flag
O1 C10 1.237(2) . ?
O2 C4 1.234(3) . ?
O3 C8 1.230(3) . ?
O5 C1 1.226(3) . ?
N1 H1 0.87(3) . ?
N1 C4 1.336(3) . ?
N1 C14 1.456(3) . ?
N2 H2A 0.87(3) . ?
N2 H2B 0.96(3) . ?
N2 C12 1.467(3) . ?
N3 H3 0.89(3) . ?
N3 C8 1.338(3) . ?
N3 C23 1.482(3) . ?
N4 H4 0.81(3) . ?
N4 C1 1.341(3) . ?
N4 C6 1.441(3) . ?
N5 C10 1.347(3) . ?
N5 C16 1.469(3) . ?
N5 C22 1.478(2) . ?
C1 C16 1.520(3) . ?
C2 H2 1.0000 . ?
C2 C11 1.527(4) . ?
C2 C18 1.524(3) . ?
C2 C21 1.531(4) . ?
C3 H3A 0.9800 . ?
C3 H3B 0.9800 . ?
C3 H3C 0.9800 . ?
C3 C20 1.532(3) . ?
C4 C6 1.515(3) . ?
C5 H5A 0.9800 . ?
C5 H5B 0.9800 . ?
C5 H5C 0.9800 . ?
C5 C23 1.522(3) . ?
C6 H6A 0.9900 . ?
C6 H6B 0.9900 . ?
C7 H7A 0.9800 . ?
C7 H7B 0.9800 . ?
C7 H7C 0.9800 . ?
C7 C20 1.531(3) . ?
C8 C14 1.530(3) . ?
C9 H9A 0.9800 . ?
C9 H9B 0.9800 . ?
C9 H9C 0.9800 . ?
C9 C20 1.531(3) . ?
C10 C12 1.528(3) . ?
C11 H11A 0.9800 . ?
C11 H11B 0.9800 . ?
C11 H11C 0.9800 . ?
C12 H12 1.0000 . ?
C12 C20 1.558(3) . ?
C13 H13A 0.9900 . ?
C13 H13B 0.9900 . ?
C13 C15 1.527(4) . ?
C13 C16 1.537(3) . ?
C14 H14 1.0000 . ?
C14 C18 1.526(3) . ?
C15 H15A 0.9900 . ?
C15 H15B 0.9900 . ?
C15 C22 1.522(3) . ?
C16 H16 1.0000 . ?
C17 H17A 0.9800 . ?
C17 H17B 0.9800 . ?
C17 H17C 0.9800 . ?
C17 C23 1.525(3) . ?
C18 H18A 0.9900 . ?
C18 H18B 0.9900 . ?
C19 H19A 0.9800 . ?
C19 H19B 0.9800 . ?
C19 H19C 0.9800 . ?
C19 C23 1.518(3) . ?
C21 H21A 0.9800 . ?
C21 H21B 0.9800 . ?
C21 H21C 0.9800 . ?
C22 H22A 0.9900 . ?
C22 H22B 0.9900 . ?
O4 H4A 0.8699 . ?
O4 H4B 0.8700 . ?

loop_
_geom_torsion_atom_site_label_1
_geom_torsion_atom_site_label_2
_geom_torsion_atom_site_label_3
_geom_torsion_atom_site_label_4
_geom_torsion
_geom_torsion_site_symmetry_1
_geom_torsion_site_symmetry_2
_geom_torsion_site_symmetry_3
_geom_torsion_site_symmetry_4
_geom_torsion_publ_flag
O1 C10 C12 N2 -54.9(2) . . . . ?
O1 C10 C12 C20 72.5(2) . . . . ?
O2 C4 C6 N4 178.7(2) . . . . ?
O3 C8 C14 N1 172.36(19) . . . . ?
O3 C8 C14 C18 -63.1(2) . . . . ?
O5 C1 C16 N5 -169.12(19) . . . . ?
O5 C1 C16 C13 74.2(3) . . . . ?
N1 C4 C6 N4 -1.7(3) . . . . ?
N1 C14 C18 C2 -62.6(2) . . . . ?
N2 C12 C20 C3 51.8(2) . . . . ?
N2 C12 C20 C7 173.79(18) . . . . ?
N2 C12 C20 C9 -68.4(2) . . . . ?
N3 C8 C14 N1 -8.5(3) . . . . ?
N3 C8 C14 C18 116.1(2) . . . . ?
N4 C1 C16 N5 12.3(3) . . . . ?
N4 C1 C16 C13 -104.3(2) . . . . ?
N5 C10 C12 N2 125.13(19) . . . . ?
N5 C10 C12 C20 -107.4(2) . . . . ?
C1 N4 C6 C4 95.9(2) . . . . ?
C4 N1 C14 C8 -91.5(2) . . . . ?
C4 N1 C14 C18 144.3(2) . . . . ?
C6 N4 C1 O5 8.5(3) . . . . ?
C6 N4 C1 C16 -173.01(17) . . . . ?
C8 N3 C23 C5 -59.1(3) . . . . ?
C8 N3 C23 C17 -177.3(2) . . . . ?
C8 N3 C23 C19 64.3(3) . . . . ?
C8 C14 C18 C2 170.19(17) . . . . ?
C10 N5 C16 C1 71.3(2) . . . . ?
C10 N5 C16 C13 -167.39(17) . . . . ?
C10 N5 C22 C15 -168.2(2) . . . . ?
C10 C12 C20 C3 -70.1(2) . . . . ?
C10 C12 C20 C7 51.9(2) . . . . ?
C10 C12 C20 C9 169.67(17) . . . . ?
C11 C2 C18 C14 174.1(2) . . . . ?
C13 C15 C22 N5 -32.4(2) . . . . ?
C14 N1 C4 O2 6.1(3) . . . . ?
C14 N1 C4 C6 -173.45(18) . . . . ?
C15 C13 C16 N5 -31.1(2) . . . . ?
C15 C13 C16 C1 93.0(2) . . . . ?
C16 N5 C10 O1 -8.6(3) . . . . ?
C16 N5 C10 C12 171.33(17) . . . . ?
C16 N5 C22 C15 13.3(2) . . . . ?
C16 C13 C15 C22 39.8(2) . . . . ?
C21 C2 C18 C14 -62.7(3) . . . . ?
C22 N5 C10 O1 172.98(19) . . . . ?
C22 N5 C10 C12 -7.1(3) . . . . ?
C22 N5 C16 C1 -110.1(2) . . . . ?
C22 N5 C16 C13 11.2(2) . . . . ?
C23 N3 C8 O3 -2.1(3) . . . . ?
C23 N3 C8 C14 178.85(18) . . . . ?
